data_1568551
loop_
_publ_author_name
'K\"onig, Nils'
'God\'inez-Loyola, Yokari'
'Yang, Fangshun'
'Laube, Christian'
'Laue, Michael'
'L\"onnecke, Peter'
'Strassert, Cristian A.'
'Hey-Hawkins, Evamarie'

_publ_section_title
;
 Facile modification of phosphole-based aggregation-induced emission
 luminogens with sulfonyl isocyanates
;
_journal_issue 9
_journal_name_full 'Chemical Science'
_journal_page_first 2267
_journal_page_last 2274
_journal_paper_doi 10.1039/D3SC00308F
_journal_volume 14
_journal_year 2023
_chemical_formula_moiety 'C25 H22 N O2 P S'
_chemical_formula_sum 'C25 H22 N O2 P S'
_chemical_formula_weight 431.46
_space_group_crystal_system triclinic
_space_group_IT_number 2
_space_group_name_Hall '-P 1'
_space_group_name_H-M_alt 'P -1'
_atom_sites_solution_hydrogens difmap
_atom_sites_solution_primary dual
_atom_sites_solution_secondary difmap
_audit_creation_method SHELXL-2018/3
_audit_update_record
;
2022-11-11 deposited with the CCDC.	2023-01-24 downloaded from the CCDC.
;
_cell_angle_alpha 106.562(2)
_cell_angle_beta 99.860(2)
_cell_angle_gamma 107.702(3)
_cell_formula_units_Z 2
_cell_length_a 8.8731(3)
_cell_length_b 10.5634(3)
_cell_length_c 12.9478(4)
_cell_measurement_reflns_used 11610
_cell_measurement_temperature 130(2)
_cell_measurement_theta_max 32.4820
_cell_measurement_theta_min 2.6120
_cell_volume 1063.05(7)
_computing_cell_refinement 'CrysAlisPro 1.171.41.93a (Rigaku OD, 2020)'
_computing_data_collection 'CrysAlisPro 1.171.41.93a (Rigaku OD, 2020)'
_computing_data_reduction 'CrysAlisPro 1.171.41.93a (Rigaku OD, 2020)'
_computing_molecular_graphics
;
 ORTEP3 for Windows
 L. J. Farrugia, J. Appl. Crystallogr. 1997, 30, 565.
 or
 DIAMOND Version 4.5.3
 K. Brandenburg, Crystal Impact GbR, Bonn, Germany
;
_computing_publication_material
;
 WINGX
 L.J. Farrugia,
 J. Appl. Cryst., 2012, 45, 849-854.
;
_computing_structure_refinement 'SHELXL-2018/3 (Sheldrick, 2018)'
_computing_structure_solution SHELXT-2018-2
_diffrn_ambient_temperature 130(2)
_diffrn_detector_area_resol_mean 16.3560
_diffrn_measured_fraction_theta_full 1.000
_diffrn_measured_fraction_theta_max 0.914
_diffrn_measurement_device_type 'Xcalibur, Sapphire3, Gemini'
_diffrn_measurement_method '\w scans'
_diffrn_radiation_type MoK\a
_diffrn_radiation_wavelength 0.71073
_diffrn_reflns_av_R_equivalents 0.0295
_diffrn_reflns_av_unetI/netI 0.0297
_diffrn_reflns_Laue_measured_fraction_full 1.000
_diffrn_reflns_Laue_measured_fraction_max 0.914
_diffrn_reflns_limit_h_max 12
_diffrn_reflns_limit_h_min -13
_diffrn_reflns_limit_k_max 15
_diffrn_reflns_limit_k_min -15
_diffrn_reflns_limit_l_max 19
_diffrn_reflns_limit_l_min -18
_diffrn_reflns_number 25163
_diffrn_reflns_point_group_measured_fraction_full 1.000
_diffrn_reflns_point_group_measured_fraction_max 0.914
_diffrn_reflns_theta_full 30.510
_diffrn_reflns_theta_max 32.558
_diffrn_reflns_theta_min 2.512
_diffrn_source 'fine-focus sealed X-ray tube'
_exptl_absorpt_coefficient_mu 0.250
_exptl_absorpt_correction_T_max 1.00000
_exptl_absorpt_correction_T_min 0.99641
_exptl_absorpt_correction_type multi-scan
_exptl_absorpt_process_details
;
CrysAlisPro 1.171.41.93a (Rigaku Oxford Diffraction, 2020)
Empirical absorption correction using spherical harmonics,
implemented in SCALE3 ABSPACK scaling algorithm.
;
_exptl_crystal_colour 'clear colourless'
_exptl_crystal_density_diffrn 1.348
_exptl_crystal_description prism
_exptl_crystal_F_000 452
_exptl_crystal_size_max 0.31
_exptl_crystal_size_mid 0.18
_exptl_crystal_size_min 0.11
_refine_diff_density_max 0.413
_refine_diff_density_min -0.448
_refine_diff_density_rms 0.056
_refine_ls_extinction_method none
_refine_ls_goodness_of_fit_ref 1.033
_refine_ls_hydrogen_treatment refall
_refine_ls_matrix_type full
_refine_ls_number_parameters 359
_refine_ls_number_reflns 7081
_refine_ls_number_restraints 0
_refine_ls_restrained_S_all 1.033
_refine_ls_R_factor_all 0.0466
_refine_ls_R_factor_gt 0.0376
_refine_ls_shift/su_max 0.001
_refine_ls_shift/su_mean 0.000
_refine_ls_structure_factor_coef Fsqd
_refine_ls_weighting_details 'w=1/[\s^2^(Fo^2^)+(0.0464P)^2^+0.4254P] where P=(Fo^2^+2Fc^2^)/3'
_refine_ls_weighting_scheme calc
_refine_ls_wR_factor_gt 0.0935
_refine_ls_wR_factor_ref 0.0991
_reflns_Friedel_coverage 0.000
_reflns_number_gt 6052
_reflns_number_total 7081
_reflns_threshold_expression 'I > 2\s(I)'
_cod_data_source_file d3sc00308f2.cif
_cod_data_source_block comp_13_x3515fin
_cod_original_cell_volume 1063.05(6)
_cod_database_code 1568551
_shelx_shelxl_version_number 2018/3
_shelx_space_group_comment
;
The symmetry employed for this shelxl refinement is uniquely defined
by the following loop, which should always be used as a source of
symmetry information in preference to the above space-group names.
They are only intended as comments.
;

loop_
_space_group_symop_operation_xyz
'x, y, z'
'-x, -y, -z'

loop_
_atom_site_label
_atom_site_type_symbol
_atom_site_fract_x
_atom_site_fract_y
_atom_site_fract_z
_atom_site_U_iso_or_equiv
_atom_site_adp_type
_atom_site_occupancy
_atom_site_site_symmetry_order
_atom_site_calc_flag
_atom_site_refinement_flags_posn
_atom_site_refinement_flags_adp
_atom_site_refinement_flags_occupancy
_atom_site_disorder_assembly
_atom_site_disorder_group
S1 S 0.43864(3) 0.56092(3) 0.80322(2) 0.01537(7) Uani 1 1 d . . . . .
P1 P 0.43191(3) 0.28864(3) 0.68928(2) 0.01415(7) Uani 1 1 d . . . . .
O1 O 0.41421(11) 0.58744(9) 0.69898(7) 0.02128(18) Uani 1 1 d . . . . .
O2 O 0.35372(11) 0.61521(10) 0.88060(8) 0.02143(18) Uani 1 1 d . . . . .
N1 N 0.39468(12) 0.39839(10) 0.78559(8) 0.01658(18) Uani 1 1 d . . . . .
C1 C 0.62580(14) 0.35914(12) 0.66138(10) 0.0168(2) Uani 1 1 d . . . . .
C2 C 0.63722(15) 0.41153(13) 0.57403(10) 0.0195(2) Uani 1 1 d . . . . .
C3 C 0.79073(17) 0.48470(15) 0.56536(12) 0.0245(3) Uani 1 1 d . . . . .
C4 C 0.93337(17) 0.50795(15) 0.64414(12) 0.0261(3) Uani 1 1 d . . . . .
C5 C 0.92344(16) 0.45675(15) 0.73171(12) 0.0239(2) Uani 1 1 d . . . . .
C6 C 0.77061(15) 0.38143(14) 0.73994(11) 0.0202(2) Uani 1 1 d . . . . .
C7 C 0.43111(14) 0.14631(12) 0.73944(10) 0.0156(2) Uani 1 1 d . . . . .
C8 C 0.43348(15) 0.01877(13) 0.67002(10) 0.0193(2) Uani 1 1 d . . . . .
C9 C 0.41881(16) -0.09388(13) 0.70810(11) 0.0215(2) Uani 1 1 d . . . . .
C10 C 0.40089(16) -0.07982(13) 0.81498(11) 0.0212(2) Uani 1 1 d . . . . .
C11 C 0.40218(16) 0.04772(14) 0.88469(11) 0.0217(2) Uani 1 1 d . . . . .
C12 C 0.41741(15) 0.16098(13) 0.84743(10) 0.0191(2) Uani 1 1 d . . . . .
C13 C 0.26934(14) 0.21391(12) 0.56002(10) 0.0168(2) Uani 1 1 d . . . . .
C14 C 0.28387(16) 0.13399(14) 0.45854(11) 0.0218(2) Uani 1 1 d . . . . .
C15 C 0.15073(18) 0.07274(15) 0.36253(11) 0.0269(3) Uani 1 1 d . . . . .
C16 C 0.00353(17) 0.09147(16) 0.36753(12) 0.0288(3) Uani 1 1 d . . . . .
C17 C -0.01112(16) 0.17110(16) 0.46794(12) 0.0272(3) Uani 1 1 d . . . . .
C18 C 0.12100(15) 0.23186(14) 0.56437(11) 0.0215(2) Uani 1 1 d . . . . .
C19 C 0.65220(14) 0.64423(12) 0.87328(9) 0.0163(2) Uani 1 1 d . . . . .
C20 C 0.71549(15) 0.61184(14) 0.96442(10) 0.0203(2) Uani 1 1 d . . . . .
C21 C 0.88253(16) 0.67766(15) 1.02017(11) 0.0228(2) Uani 1 1 d . . . . .
C22 C 0.98869(15) 0.77449(14) 0.98630(11) 0.0225(2) Uani 1 1 d . . . . .
C23 C 0.92308(17) 0.80553(15) 0.89531(12) 0.0267(3) Uani 1 1 d . . . . .
C24 C 0.75558(16) 0.74111(14) 0.83852(11) 0.0228(2) Uani 1 1 d . . . . .
C25 C 1.17092(17) 0.84082(18) 1.04409(13) 0.0309(3) Uani 1 1 d . . . . .
H2 H 0.537(2) 0.3996(18) 0.5176(14) 0.022(4) Uiso 1 1 d . . . . .
H3 H 0.800(2) 0.520(2) 0.5060(15) 0.034(5) Uiso 1 1 d . . . . .
H4 H 1.041(2) 0.562(2) 0.6394(16) 0.036(5) Uiso 1 1 d . . . . .
H5 H 1.021(2) 0.477(2) 0.7860(15) 0.035(5) Uiso 1 1 d . . . . .
H6 H 0.763(2) 0.3462(18) 0.8007(14) 0.024(4) Uiso 1 1 d . . . . .
H8 H 0.441(2) 0.0064(18) 0.5918(14) 0.024(4) Uiso 1 1 d . . . . .
H9 H 0.415(2) -0.185(2) 0.6588(15) 0.035(5) Uiso 1 1 d . . . . .
H10 H 0.392(2) -0.1534(18) 0.8410(14) 0.026(4) Uiso 1 1 d . . . . .
H11 H 0.391(2) 0.062(2) 0.9600(15) 0.033(5) Uiso 1 1 d . . . . .
H12 H 0.418(2) 0.2459(19) 0.8959(15) 0.027(4) Uiso 1 1 d . . . . .
H14 H 0.386(2) 0.121(2) 0.4549(15) 0.034(5) Uiso 1 1 d . . . . .
H15 H 0.161(2) 0.016(2) 0.2946(16) 0.032(5) Uiso 1 1 d . . . . .
H16 H -0.084(2) 0.052(2) 0.3026(16) 0.035(5) Uiso 1 1 d . . . . .
H17 H -0.110(2) 0.1850(19) 0.4724(15) 0.029(4) Uiso 1 1 d . . . . .
H18 H 0.113(2) 0.285(2) 0.6323(15) 0.029(4) Uiso 1 1 d . . . . .
H20 H 0.646(2) 0.5441(19) 0.9881(14) 0.026(4) Uiso 1 1 d . . . . .
H21 H 0.924(2) 0.6540(19) 1.0820(14) 0.028(4) Uiso 1 1 d . . . . .
H23 H 0.999(2) 0.874(2) 0.8706(16) 0.041(5) Uiso 1 1 d . . . . .
H24 H 0.711(2) 0.763(2) 0.7783(16) 0.039(5) Uiso 1 1 d . . . . .
H25A H 1.216(2) 0.943(2) 1.0532(17) 0.042(5) Uiso 1 1 d . . . . .
H25B H 1.196(2) 0.837(2) 1.1179(16) 0.034(5) Uiso 1 1 d . . . . .
H25C H 1.228(3) 0.791(3) 0.999(2) 0.058(7) Uiso 1 1 d . . . . .

loop_
_atom_site_aniso_label
_atom_site_aniso_U_11
_atom_site_aniso_U_22
_atom_site_aniso_U_33
_atom_site_aniso_U_23
_atom_site_aniso_U_13
_atom_site_aniso_U_12
S1 0.01704(13) 0.01366(12) 0.01710(13) 0.00646(10) 0.00463(10) 0.00724(10)
P1 0.01539(13) 0.01377(13) 0.01587(13) 0.00699(10) 0.00559(10) 0.00672(10)
O1 0.0243(4) 0.0200(4) 0.0200(4) 0.0106(3) 0.0025(3) 0.0078(3)
O2 0.0225(4) 0.0196(4) 0.0249(4) 0.0059(3) 0.0096(3) 0.0120(3)
N1 0.0198(4) 0.0138(4) 0.0189(4) 0.0069(4) 0.0080(4) 0.0076(4)
C1 0.0174(5) 0.0171(5) 0.0195(5) 0.0087(4) 0.0076(4) 0.0081(4)
C2 0.0220(5) 0.0196(5) 0.0195(5) 0.0098(4) 0.0073(4) 0.0079(4)
C3 0.0261(6) 0.0254(6) 0.0253(6) 0.0133(5) 0.0123(5) 0.0076(5)
C4 0.0211(6) 0.0272(6) 0.0319(7) 0.0122(5) 0.0129(5) 0.0071(5)
C5 0.0176(5) 0.0287(6) 0.0283(6) 0.0121(5) 0.0079(5) 0.0099(5)
C6 0.0196(5) 0.0241(6) 0.0219(5) 0.0118(5) 0.0077(4) 0.0105(5)
C7 0.0160(5) 0.0142(5) 0.0183(5) 0.0076(4) 0.0052(4) 0.0063(4)
C8 0.0237(6) 0.0183(5) 0.0207(5) 0.0085(4) 0.0097(4) 0.0109(4)
C9 0.0254(6) 0.0165(5) 0.0260(6) 0.0084(5) 0.0080(5) 0.0111(5)
C10 0.0225(6) 0.0187(5) 0.0262(6) 0.0131(5) 0.0057(5) 0.0088(4)
C11 0.0275(6) 0.0219(6) 0.0193(5) 0.0115(5) 0.0067(5) 0.0100(5)
C12 0.0244(6) 0.0172(5) 0.0167(5) 0.0067(4) 0.0055(4) 0.0088(4)
C13 0.0179(5) 0.0163(5) 0.0175(5) 0.0083(4) 0.0046(4) 0.0062(4)
C14 0.0242(6) 0.0229(6) 0.0198(5) 0.0086(5) 0.0079(5) 0.0091(5)
C15 0.0310(7) 0.0261(6) 0.0179(5) 0.0071(5) 0.0054(5) 0.0045(5)
C16 0.0248(6) 0.0288(7) 0.0245(6) 0.0124(5) -0.0015(5) 0.0007(5)
C17 0.0184(6) 0.0298(7) 0.0309(7) 0.0131(6) 0.0016(5) 0.0064(5)
C18 0.0191(5) 0.0220(6) 0.0236(6) 0.0086(5) 0.0050(4) 0.0081(4)
C19 0.0178(5) 0.0157(5) 0.0166(5) 0.0065(4) 0.0054(4) 0.0070(4)
C20 0.0202(5) 0.0239(6) 0.0204(5) 0.0120(5) 0.0077(4) 0.0083(5)
C21 0.0219(6) 0.0298(6) 0.0196(5) 0.0126(5) 0.0052(4) 0.0102(5)
C22 0.0189(5) 0.0250(6) 0.0222(6) 0.0080(5) 0.0051(4) 0.0072(5)
C23 0.0219(6) 0.0264(6) 0.0302(7) 0.0161(5) 0.0056(5) 0.0025(5)
C24 0.0219(6) 0.0220(6) 0.0243(6) 0.0133(5) 0.0041(5) 0.0046(5)
C25 0.0190(6) 0.0372(8) 0.0319(7) 0.0135(6) 0.0032(5) 0.0056(6)

loop_
_atom_type_symbol
_atom_type_description
_atom_type_scat_dispersion_real
_atom_type_scat_dispersion_imag
_atom_type_scat_source
S S 0.1246 0.1234 'International Tables Vol C Tables 4.2.6.8 and 6.1.1.4'
P P 0.1023 0.0942 'International Tables Vol C Tables 4.2.6.8 and 6.1.1.4'
O O 0.0106 0.0060 'International Tables Vol C Tables 4.2.6.8 and 6.1.1.4'
N N 0.0061 0.0033 'International Tables Vol C Tables 4.2.6.8 and 6.1.1.4'
C C 0.0033 0.0016 'International Tables Vol C Tables 4.2.6.8 and 6.1.1.4'
H H 0.0000 0.0000 'International Tables Vol C Tables 4.2.6.8 and 6.1.1.4'

loop_
_geom_angle_atom_site_label_1
_geom_angle_atom_site_label_2
_geom_angle_atom_site_label_3
_geom_angle
_geom_angle_site_symmetry_1
_geom_angle_site_symmetry_3
_geom_angle_publ_flag
O2 S1 O1 116.10(5) . . ?
O2 S1 N1 107.31(5) . . ?
O1 S1 N1 113.43(5) . . ?
O2 S1 C19 107.05(6) . . ?
O1 S1 C19 107.11(5) . . ?
N1 S1 C19 105.11(5) . . ?
N1 P1 C1 115.11(6) . . ?
N1 P1 C13 111.40(5) . . ?
C1 P1 C13 108.91(5) . . ?
N1 P1 C7 104.52(5) . . ?
C1 P1 C7 109.20(5) . . ?
C13 P1 C7 107.34(5) . . ?
S1 N1 P1 124.37(6) . . ?
C2 C1 C6 119.47(11) . . ?
C2 C1 P1 121.63(9) . . ?
C6 C1 P1 118.18(9) . . ?
C3 C2 C1 120.04(11) . . ?
C3 C2 H2 118.3(9) . . ?
C1 C2 H2 121.6(9) . . ?
C2 C3 C4 120.20(12) . . ?
C2 C3 H3 120.8(11) . . ?
C4 C3 H3 119.0(11) . . ?
C3 C4 C5 120.24(12) . . ?
C3 C4 H4 120.4(11) . . ?
C5 C4 H4 119.4(11) . . ?
C6 C5 C4 119.95(12) . . ?
C6 C5 H5 120.8(11) . . ?
C4 C5 H5 119.2(11) . . ?
C5 C6 C1 120.09(11) . . ?
C5 C6 H6 120.4(10) . . ?
C1 C6 H6 119.5(10) . . ?
C12 C7 C8 119.72(10) . . ?
C12 C7 P1 118.80(9) . . ?
C8 C7 P1 121.36(9) . . ?
C9 C8 C7 120.02(11) . . ?
C9 C8 H8 119.5(10) . . ?
C7 C8 H8 120.4(10) . . ?
C10 C9 C8 119.97(12) . . ?
C10 C9 H9 119.5(11) . . ?
C8 C9 H9 120.4(11) . . ?
C11 C10 C9 119.98(11) . . ?
C11 C10 H10 119.5(11) . . ?
C9 C10 H10 120.5(11) . . ?
C10 C11 C12 120.38(12) . . ?
C10 C11 H11 122.7(11) . . ?
C12 C11 H11 116.9(11) . . ?
C11 C12 C7 119.89(11) . . ?
C11 C12 H12 118.8(10) . . ?
C7 C12 H12 121.3(10) . . ?
C18 C13 C14 119.64(11) . . ?
C18 C13 P1 117.62(9) . . ?
C14 C13 P1 122.66(9) . . ?
C15 C14 C13 119.98(12) . . ?
C15 C14 H14 119.9(11) . . ?
C13 C14 H14 120.1(11) . . ?
C16 C15 C14 120.01(13) . . ?
C16 C15 H15 120.7(11) . . ?
C14 C15 H15 119.3(11) . . ?
C17 C16 C15 120.17(12) . . ?
C17 C16 H16 120.3(12) . . ?
C15 C16 H16 119.5(12) . . ?
C16 C17 C18 120.16(13) . . ?
C16 C17 H17 121.0(11) . . ?
C18 C17 H17 118.9(11) . . ?
C17 C18 C13 120.04(13) . . ?
C17 C18 H18 121.1(11) . . ?
C13 C18 H18 118.9(11) . . ?
C24 C19 C20 120.28(11) . . ?
C24 C19 S1 120.55(9) . . ?
C20 C19 S1 119.17(9) . . ?
C21 C20 C19 119.41(11) . . ?
C21 C20 H20 119.7(10) . . ?
C19 C20 H20 120.9(10) . . ?
C20 C21 C22 121.28(11) . . ?
C20 C21 H21 118.4(11) . . ?
C22 C21 H21 120.3(11) . . ?
C23 C22 C21 118.42(12) . . ?
C23 C22 C25 120.55(12) . . ?
C21 C22 C25 121.00(12) . . ?
C22 C23 C24 121.18(12) . . ?
C22 C23 H23 118.3(12) . . ?
C24 C23 H23 120.5(11) . . ?
C19 C24 C23 119.42(11) . . ?
C19 C24 H24 119.2(12) . . ?
C23 C24 H24 121.4(12) . . ?
C22 C25 H25A 111.1(12) . . ?
C22 C25 H25B 112.4(11) . . ?
H25A C25 H25B 106.6(16) . . ?
C22 C25 H25C 109.6(14) . . ?
H25A C25 H25C 108.7(18) . . ?
H25B C25 H25C 108.4(17) . . ?

loop_
_geom_bond_atom_site_label_1
_geom_bond_atom_site_label_2
_geom_bond_distance
_geom_bond_site_symmetry_2
_geom_bond_publ_flag
S1 O2 1.4472(9) . ?
S1 O1 1.4489(9) . ?
S1 N1 1.5782(10) . ?
S1 C19 1.7692(12) . ?
P1 N1 1.5994(10) . ?
P1 C1 1.7977(12) . ?
P1 C13 1.7979(12) . ?
P1 C7 1.7983(11) . ?
C1 C2 1.3991(16) . ?
C1 C6 1.4047(16) . ?
C2 C3 1.3881(17) . ?
C2 H2 1.001(16) . ?
C3 C4 1.389(2) . ?
C3 H3 0.948(18) . ?
C4 C5 1.3931(19) . ?
C4 H4 0.976(19) . ?
C5 C6 1.3874(17) . ?
C5 H5 0.940(19) . ?
C6 H6 0.966(16) . ?
C7 C12 1.3928(16) . ?
C7 C8 1.3989(16) . ?
C8 C9 1.3922(16) . ?
C8 H8 1.000(16) . ?
C9 C10 1.3910(18) . ?
C9 H9 0.976(19) . ?
C10 C11 1.3870(18) . ?
C10 H10 0.919(17) . ?
C11 C12 1.3912(16) . ?
C11 H11 0.970(18) . ?
C12 H12 0.934(18) . ?
C13 C18 1.3938(17) . ?
C13 C14 1.3955(17) . ?
C14 C15 1.3904(18) . ?
C14 H14 0.964(19) . ?
C15 C16 1.388(2) . ?
C15 H15 0.948(19) . ?
C16 C17 1.384(2) . ?
C16 H16 0.930(19) . ?
C17 C18 1.3890(18) . ?
C17 H17 0.943(18) . ?
C18 H18 0.928(18) . ?
C19 C24 1.3872(16) . ?
C19 C20 1.3947(16) . ?
C20 C21 1.3864(18) . ?
C20 H20 0.954(17) . ?
C21 C22 1.3917(18) . ?
C21 H21 0.952(17) . ?
C22 C23 1.3915(18) . ?
C22 C25 1.5044(19) . ?
C23 C24 1.3922(18) . ?
C23 H23 0.99(2) . ?
C24 H24 0.936(19) . ?
C25 H25A 0.99(2) . ?
C25 H25B 0.960(19) . ?
C25 H25C 0.98(2) . ?
